data_4506452
loop_
_publ_author_name
'Vakiti, Raj Kishore'
'Garabato, Brady D.'
'Schieber, Natalie P.'
'Rucks, Melinda J.'
'Cao, Yan'
'Webb, Cathleen'
'Maddox, Jeremy B.'
'Celestian, Aaron'
'Pan, Wei-Ping'
'Yan, Bangbo'

_publ_section_title
;
 Synthesis and Characterization of Two- and Three-Dimensional Calcium
 Coordination Polymers Built with Benzene-1,3,5-tricarboxylate and/or
 Pyrazine-2-carboxylate
;
_journal_issue 8
_journal_name_full 'Crystal Growth &amp; Design'
_journal_page_first 3937
_journal_paper_doi 10.1021/cg3003349
_journal_volume 12
_journal_year 2012
_chemical_formula_sum 'C14 H12 Ca2 N2 O11'
_chemical_formula_weight 464.42
_chemical_name_systematic
; 
 ? 
;
_space_group_IT_number 19
_symmetry_cell_setting orthorhombic
_symmetry_space_group_name_Hall 'P 2ac 2ab'
_symmetry_space_group_name_H-M 'P 21 21 21'
_atom_sites_solution_hydrogens geom
_atom_sites_solution_primary direct
_atom_sites_solution_secondary difmap
_audit_creation_method SHELXL-97
_cell_angle_alpha 90.00
_cell_angle_beta 90.00
_cell_angle_gamma 90.00
_cell_formula_units_Z 4
_cell_length_a 8.9512(2)
_cell_length_b 12.9606(4)
_cell_length_c 14.4060(3)
_cell_measurement_temperature 296(2)
_cell_volume 1671.28(7)
_computing_structure_refinement 'SHELXL-97 (Sheldrick, 1997)'
_computing_structure_solution 'SHELXS-97 (Sheldrick, 1990)'
_diffrn_ambient_temperature 296(2)
_diffrn_measured_fraction_theta_full 1.000
_diffrn_measured_fraction_theta_max 1.000
_diffrn_measurement_device_type 'CCD area detector'
_diffrn_radiation_monochromator graphite
_diffrn_radiation_source 'fine-focus sealed tube'
_diffrn_radiation_type MoK\a
_diffrn_radiation_wavelength 0.71073
_diffrn_reflns_av_R_equivalents 0.1124
_diffrn_reflns_av_sigmaI/netI 0.0596
_diffrn_reflns_limit_h_max 13
_diffrn_reflns_limit_h_min -13
_diffrn_reflns_limit_k_max 19
_diffrn_reflns_limit_k_min -19
_diffrn_reflns_limit_l_max 21
_diffrn_reflns_limit_l_min -21
_diffrn_reflns_number 74114
_diffrn_reflns_theta_full 32.25
_diffrn_reflns_theta_max 32.25
_diffrn_reflns_theta_min 2.11
_exptl_absorpt_coefficient_mu 0.753
_exptl_absorpt_correction_T_max 0.9829
_exptl_absorpt_correction_T_min 0.9285
_exptl_absorpt_correction_type multi-scan
_exptl_crystal_colour colorless
_exptl_crystal_density_diffrn 1.846
_exptl_crystal_density_method 'not measured'
_exptl_crystal_F_000 952
_exptl_crystal_size_max 0.10
_exptl_crystal_size_mid 0.04
_exptl_crystal_size_min 0.02
_refine_diff_density_max 0.298
_refine_diff_density_min -0.276
_refine_diff_density_rms 0.064
_refine_ls_abs_structure_details 'Flack H D (1983), Acta Cryst. A39, 876-881'
_refine_ls_abs_structure_Flack -0.01(2)
_refine_ls_extinction_method none
_refine_ls_goodness_of_fit_ref 0.930
_refine_ls_hydrogen_treatment mixed
_refine_ls_matrix_type full
_refine_ls_number_parameters 286
_refine_ls_number_reflns 5936
_refine_ls_number_restraints 6
_refine_ls_restrained_S_all 0.930
_refine_ls_R_factor_all 0.0498
_refine_ls_R_factor_gt 0.0328
_refine_ls_shift/su_max 0.000
_refine_ls_shift/su_mean 0.000
_refine_ls_structure_factor_coef Fsqd
_refine_ls_weighting_details 'calc w=1/[\s^2^(Fo^2^)+(0.0241P)^2^+0.0000P] where P=(Fo^2^+2Fc^2^)/3'
_refine_ls_weighting_scheme calc
_refine_ls_wR_factor_gt 0.0606
_refine_ls_wR_factor_ref 0.0648
_reflns_number_gt 4600
_reflns_number_total 5936
_reflns_threshold_expression >2sigma(I)
_cod_data_source_file cg3003349_si_003.cif
_cod_data_source_block p212121
_cod_original_sg_symbol_H-M 'P21 21 21'
_cod_database_code 4506452

loop_
_symmetry_equiv_pos_as_xyz
'x, y, z'
'x+1/2, -y+1/2, -z'
'-x, y+1/2, -z+1/2'
'-x+1/2, -y, z+1/2'

loop_
_atom_site_label
_atom_site_type_symbol
_atom_site_fract_x
_atom_site_fract_y
_atom_site_fract_z
_atom_site_U_iso_or_equiv
_atom_site_adp_type
_atom_site_occupancy
_atom_site_symmetry_multiplicity
_atom_site_calc_flag
_atom_site_refinement_flags
Ca1 Ca 0.33734(4) -0.11505(3) -0.06429(2) 0.01766(8) Uani 1 1 d .
Ca2 Ca 0.16399(4) 0.05437(3) 0.13633(2) 0.01929(8) Uani 1 1 d .
O1 O 0.33910(14) -0.07498(10) 0.11155(8) 0.0235(3) Uani 1 1 d .
O2 O 0.55260(13) -0.10592(12) 0.04183(8) 0.0222(3) Uani 1 1 d .
O3 O 1.02775(13) -0.06378(12) 0.22017(9) 0.0241(3) Uani 1 1 d .
O4 O 1.01150(14) -0.00429(12) 0.36447(9) 0.0314(3) Uani 1 1 d .
O5 O 0.54389(15) -0.03613(18) 0.53278(9) 0.0554(6) Uani 1 1 d .
O6 O 0.32816(14) -0.02900(11) 0.46065(8) 0.0232(3) Uani 1 1 d .
O7 O 0.25417(13) 0.12711(12) 0.27849(9) 0.0245(3) Uani 1 1 d .
O8 O 0.43672(15) 0.18171(12) 0.36918(9) 0.0295(3) Uani 1 1 d .
N1 N 0.41111(16) 0.15833(14) 0.12423(11) 0.0232(4) Uani 1 1 d .
N2 N 0.71187(17) 0.21104(15) 0.13425(14) 0.0347(4) Uani 1 1 d .
C1 C 0.55878(18) -0.07475(15) 0.20460(12) 0.0164(4) Uani 1 1 d .
C2 C 0.71410(18) -0.06848(15) 0.20636(12) 0.0180(4) Uani 1 1 d .
H2 H 0.7681 -0.0760 0.1516 0.022 Uiso 1 1 calc R
C3 C 0.78872(17) -0.05114(16) 0.28933(12) 0.0172(4) Uani 1 1 d .
C4 C 0.70671(17) -0.04048(15) 0.37084(12) 0.0183(4) Uani 1 1 d .
H4 H 0.7562 -0.0276 0.4264 0.022 Uiso 1 1 calc R
C5 C 0.55213(17) -0.04880(15) 0.37043(11) 0.0176(3) Uani 1 1 d .
C6 C 0.47784(18) -0.06610(15) 0.28712(11) 0.0163(3) Uani 1 1 d .
H6 H 0.3743 -0.0719 0.2863 0.020 Uiso 1 1 calc R
C7 C 0.47986(18) -0.08670(14) 0.11358(11) 0.0167(4) Uani 1 1 d .
C8 C 0.95470(18) -0.03900(15) 0.29264(12) 0.0186(4) Uani 1 1 d .
C9 C 0.46955(19) -0.03695(17) 0.45996(11) 0.0218(4) Uani 1 1 d .
C10 C 0.4944(2) 0.16972(18) 0.04822(14) 0.0321(5) Uani 1 1 d .
H10 H 0.4513 0.1595 -0.0098 0.039 Uiso 1 1 calc R
C11 C 0.6436(2) 0.19645(19) 0.05404(15) 0.0350(5) Uani 1 1 d .
H11 H 0.6980 0.2044 -0.0005 0.042 Uiso 1 1 calc R
C12 C 0.6285(2) 0.20096(18) 0.21028(14) 0.0280(5) Uani 1 1 d .
H12 H 0.6721 0.2115 0.2681 0.034 Uiso 1 1 calc R
C13 C 0.47850(19) 0.17518(15) 0.20558(12) 0.0203(4) Uani 1 1 d .
C14 C 0.3843(2) 0.16122(16) 0.29163(13) 0.0202(4) Uani 1 1 d .
O1W O 0.28115(16) -0.27624(13) 0.02131(11) 0.0313(4) Uani 1 1 d D
H1WA H 0.227(3) -0.3249(16) -0.0126(16) 0.060(9) Uiso 1 1 d D
H1WB H 0.369(2) -0.309(2) 0.0407(19) 0.083(11) Uiso 1 1 d D
O2W O 0.51398(16) -0.24596(13) -0.13245(11) 0.0353(4) Uani 1 1 d D
H2WA H 0.6092(15) -0.248(2) -0.1043(15) 0.057(8) Uiso 1 1 d D
H2WB H 0.502(3) -0.3148(10) -0.1508(17) 0.062(9) Uiso 1 1 d D
O3W O 0.02202(18) 0.20543(15) 0.16333(12) 0.0429(4) Uani 1 1 d D
H3WA H 0.040(4) 0.222(3) 0.2255(11) 0.135(16) Uiso 1 1 d D
H3WB H -0.0788(13) 0.214(2) 0.1480(17) 0.054(8) Uiso 1 1 d D

loop_
_atom_site_aniso_label
_atom_site_aniso_U_11
_atom_site_aniso_U_22
_atom_site_aniso_U_33
_atom_site_aniso_U_23
_atom_site_aniso_U_13
_atom_site_aniso_U_12
Ca1 0.01717(14) 0.0235(2) 0.01230(14) 0.00085(14) -0.00076(14) -0.00088(16)
Ca2 0.01472(14) 0.0283(2) 0.01481(14) -0.00039(15) 0.00034(14) 0.00105(16)
O1 0.0165(5) 0.0343(8) 0.0197(6) -0.0051(5) -0.0040(5) 0.0047(6)
O2 0.0228(6) 0.0318(9) 0.0120(6) -0.0024(6) 0.0000(5) 0.0042(6)
O3 0.0194(6) 0.0316(9) 0.0212(6) -0.0037(6) 0.0060(5) -0.0024(6)
O4 0.0236(6) 0.0469(10) 0.0236(6) -0.0130(7) -0.0022(6) -0.0099(6)
O5 0.0228(7) 0.129(2) 0.0148(7) -0.0064(9) 0.0007(5) -0.0021(9)
O6 0.0179(6) 0.0326(9) 0.0191(6) 0.0004(5) 0.0033(5) 0.0036(6)
O7 0.0213(6) 0.0337(9) 0.0183(6) 0.0003(6) 0.0049(5) -0.0032(6)
O8 0.0385(7) 0.0297(9) 0.0204(7) -0.0041(7) -0.0039(6) -0.0011(6)
N1 0.0252(7) 0.0273(10) 0.0171(8) -0.0002(7) 0.0026(6) -0.0028(7)
N2 0.0255(8) 0.0347(12) 0.0440(11) -0.0025(10) 0.0086(8) -0.0004(7)
C1 0.0189(8) 0.0170(10) 0.0132(8) -0.0013(7) -0.0025(6) 0.0022(7)
C2 0.0192(7) 0.0222(11) 0.0126(8) -0.0019(7) 0.0008(6) 0.0018(7)
C3 0.0147(7) 0.0207(10) 0.0161(7) -0.0009(7) -0.0001(6) -0.0005(7)
C4 0.0182(7) 0.0240(11) 0.0127(7) -0.0015(8) -0.0005(6) 0.0003(7)
C5 0.0178(7) 0.0226(10) 0.0126(7) -0.0001(8) 0.0008(6) 0.0027(7)
C6 0.0157(7) 0.0181(10) 0.0150(7) 0.0003(7) 0.0007(6) 0.0010(7)
C7 0.0191(8) 0.0165(10) 0.0144(8) 0.0004(7) -0.0025(6) 0.0019(7)
C8 0.0178(8) 0.0209(10) 0.0171(8) -0.0004(7) 0.0005(6) -0.0030(7)
C9 0.0197(8) 0.0322(12) 0.0135(8) -0.0011(8) 0.0040(6) -0.0010(8)
C10 0.0406(11) 0.0352(14) 0.0205(10) -0.0027(9) 0.0099(9) -0.0065(10)
C11 0.0334(11) 0.0368(14) 0.0347(11) -0.0010(10) 0.0174(10) -0.0025(10)
C12 0.0225(10) 0.0304(13) 0.0311(10) -0.0022(9) 0.0024(8) 0.0002(9)
C13 0.0222(9) 0.0168(10) 0.0221(9) -0.0012(8) 0.0031(7) -0.0002(8)
C14 0.0260(9) 0.0166(10) 0.0181(8) 0.0013(7) 0.0019(7) 0.0022(8)
O1W 0.0292(8) 0.0283(10) 0.0364(9) 0.0021(7) -0.0030(6) -0.0071(7)
O2W 0.0338(8) 0.0349(10) 0.0371(8) -0.0086(8) -0.0036(7) 0.0099(7)
O3W 0.0330(8) 0.0497(12) 0.0459(10) -0.0108(9) -0.0091(7) 0.0165(8)

loop_
_atom_type_symbol
_atom_type_description
_atom_type_scat_dispersion_real
_atom_type_scat_dispersion_imag
_atom_type_scat_source
C C 0.0033 0.0016 'International Tables Vol C Tables 4.2.6.8 and 6.1.1.4'
H H 0.0000 0.0000 'International Tables Vol C Tables 4.2.6.8 and 6.1.1.4'
N N 0.0061 0.0033 'International Tables Vol C Tables 4.2.6.8 and 6.1.1.4'
O O 0.0106 0.0060 'International Tables Vol C Tables 4.2.6.8 and 6.1.1.4'
Ca Ca 0.2262 0.3064 'International Tables Vol C Tables 4.2.6.8 and 6.1.1.4'

loop_
_geom_angle_atom_site_label_1
_geom_angle_atom_site_label_2
_geom_angle_atom_site_label_3
_geom_angle
_geom_angle_site_symmetry_1
_geom_angle_site_symmetry_3
O4 Ca1 O6 84.67(5) 4_654 4_554
O4 Ca1 O7 79.88(5) 4_654 4_554
O6 Ca1 O7 88.94(4) 4_554 4_554
O4 Ca1 O2 77.53(5) 4_654 .
O6 Ca1 O2 110.56(5) 4_554 .
O7 Ca1 O2 148.35(4) 4_554 .
O4 Ca1 O1W 155.47(5) 4_654 .
O6 Ca1 O1W 117.01(5) 4_554 .
O7 Ca1 O1W 110.09(5) 4_554 .
O2 Ca1 O1W 83.71(5) . .
O4 Ca1 O2W 84.81(5) 4_654 .
O6 Ca1 O2W 164.98(5) 4_554 .
O7 Ca1 O2W 78.67(5) 4_554 .
O2 Ca1 O2W 77.47(5) . .
O1W Ca1 O2W 75.73(5) . .
O4 Ca1 O1 107.39(5) 4_654 .
O6 Ca1 O1 72.67(4) 4_554 .
O7 Ca1 O1 159.13(4) 4_554 .
O2 Ca1 O1 51.50(4) . .
O1W Ca1 O1 71.52(5) . .
O2W Ca1 O1 120.89(5) . .
O4 Ca1 O8 125.22(4) 4_654 4_554
O6 Ca1 O8 75.46(4) 4_554 4_554
O7 Ca1 O8 49.83(4) 4_554 4_554
O2 Ca1 O8 157.25(4) . 4_554
O1W Ca1 O8 74.31(5) . 4_554
O2W Ca1 O8 102.17(5) . 4_554
O1 Ca1 O8 114.00(4) . 4_554
O4 Ca1 C14 102.69(5) 4_654 4_554
O6 Ca1 C14 81.25(5) 4_554 4_554
O7 Ca1 C14 24.92(5) 4_554 4_554
O2 Ca1 C14 168.08(5) . 4_554
O1W Ca1 C14 92.46(5) . 4_554
O2W Ca1 C14 90.65(5) . 4_554
O1 Ca1 C14 137.59(5) . 4_554
O8 Ca1 C14 24.91(4) 4_554 4_554
O4 Ca1 Ca2 100.61(4) 4_654 .
O6 Ca1 Ca2 38.59(3) 4_554 .
O7 Ca1 Ca2 126.14(4) 4_554 .
O2 Ca1 Ca2 80.00(3) . .
O1W Ca1 Ca2 91.42(4) . .
O2W Ca1 Ca2 155.09(4) . .
O1 Ca1 Ca2 34.26(3) . .
O8 Ca1 Ca2 94.51(3) 4_554 .
C14 Ca1 Ca2 111.45(4) 4_554 .
O4 Ca1 Ca2 56.03(4) 4_654 4_554
O6 Ca1 Ca2 90.35(3) 4_554 4_554
O7 Ca1 Ca2 24.15(3) 4_554 4_554
O2 Ca1 Ca2 127.17(3) . 4_554
O1W Ca1 Ca2 129.82(4) . 4_554
O2W Ca1 Ca2 74.87(4) . 4_554
O1 Ca1 Ca2 158.08(3) . 4_554
O8 Ca1 Ca2 73.34(3) 4_554 4_554
C14 Ca1 Ca2 48.59(4) 4_554 4_554
Ca2 Ca1 Ca2 128.274(10) . 4_554
O3 Ca2 O1 87.59(5) 1_455 .
O3 Ca2 O3W 100.35(6) 1_455 .
O1 Ca2 O3W 170.02(6) . .
O3 Ca2 O7 89.53(5) 1_455 .
O1 Ca2 O7 100.84(5) . .
O3W Ca2 O7 73.42(5) . .
O3 Ca2 O5 81.35(5) 1_455 4_554
O1 Ca2 O5 110.92(6) . 4_554
O3W Ca2 O5 76.52(7) . 4_554
O7 Ca2 O5 146.39(5) . 4_554
O3 Ca2 O6 116.70(5) 1_455 4_554
O1 Ca2 O6 74.70(4) . 4_554
O3W Ca2 O6 106.52(5) . 4_554
O7 Ca2 O6 152.77(5) . 4_554
O5 Ca2 O6 52.53(4) 4_554 4_554
O3 Ca2 N1 146.36(5) 1_455 .
O1 Ca2 N1 77.84(5) . .
O3W Ca2 N1 92.25(6) . .
O7 Ca2 N1 64.27(5) . .
O5 Ca2 N1 132.14(6) 4_554 .
O6 Ca2 N1 88.67(5) 4_554 .
O3 Ca2 C9 101.26(5) 1_455 4_554
O1 Ca2 C9 95.16(5) . 4_554
O3W Ca2 C9 89.24(6) . 4_554
O7 Ca2 C9 161.07(6) . 4_554
O5 Ca2 C9 26.00(5) 4_554 4_554
O6 Ca2 C9 26.78(4) 4_554 4_554
N1 Ca2 C9 110.04(5) . 4_554
O3 Ca2 C8 19.84(5) 1_455 1_455
O1 Ca2 C8 103.44(5) . 1_455
O3W Ca2 C8 83.20(6) . 1_455
O7 Ca2 C8 75.05(5) . 1_455
O5 Ca2 C8 86.88(5) 4_554 1_455
O6 Ca2 C8 132.18(5) 4_554 1_455
N1 Ca2 C8 138.55(5) . 1_455
C9 Ca2 C8 111.06(5) 4_554 1_455
O3 Ca2 Ca1 102.86(4) 1_455 .
O1 Ca2 Ca1 38.80(3) . .
O3W Ca2 Ca1 142.35(4) . .
O7 Ca2 Ca1 135.45(3) . .
O5 Ca2 Ca1 78.15(4) 4_554 .
O6 Ca2 Ca1 36.08(3) 4_554 .
N1 Ca2 Ca1 84.53(4) . .
C9 Ca2 Ca1 57.44(4) 4_554 .
C8 Ca2 Ca1 122.70(4) 1_455 .
O3 Ca2 Ca1 66.51(3) 1_455 4
O1 Ca2 Ca1 106.41(3) . 4
O3W Ca2 Ca1 71.84(4) . 4
O7 Ca2 Ca1 24.35(3) . 4
O5 Ca2 Ca1 128.90(4) 4_554 4
O6 Ca2 Ca1 176.74(3) 4_554 4
N1 Ca2 Ca1 88.58(4) . 4
C9 Ca2 Ca1 154.23(4) 4_554 4
C8 Ca2 Ca1 50.80(3) 1_455 4
Ca1 Ca2 Ca1 145.198(10) . 4
O3 Ca2 H3WA 93.8(9) 1_455 .
O1 Ca2 H3WA 155.8(5) . .
O3W Ca2 H3WA 19.2(5) . .
O7 Ca2 H3WA 55.0(5) . .
O5 Ca2 H3WA 93.2(6) 4_554 .
O6 Ca2 H3WA 125.1(6) 4_554 .
N1 Ca2 H3WA 88.0(8) . .
C9 Ca2 H3WA 108.2(5) 4_554 .
C8 Ca2 H3WA 74.4(9) 1_455 .
Ca1 Ca2 H3WA 159.7(7) . .
Ca1 Ca2 H3WA 53.1(6) 4 .
C7 O1 Ca2 138.81(12) . .
C7 O1 Ca1 90.27(9) . .
Ca2 O1 Ca1 106.94(5) . .
C7 O2 Ca1 96.64(10) . .
C8 O3 Ca2 122.34(13) . 1_655
C8 O4 Ca1 149.35(14) . 4_655
C9 O5 Ca2 96.25(10) . 4
C9 O6 Ca1 132.40(14) . 4
C9 O6 Ca2 88.28(10) . 4
Ca1 O6 Ca2 105.33(4) 4 4
C14 O7 Ca2 125.32(12) . .
C14 O7 Ca1 101.27(11) . 4
Ca2 O7 Ca1 131.50(6) . 4
C14 O8 Ca1 84.83(11) . 4
C10 N1 C13 116.75(15) . .
C10 N1 Ca2 126.10(13) . .
C13 N1 Ca2 114.25(11) . .
C11 N2 C12 116.51(17) . .
C2 C1 C6 119.84(16) . .
C2 C1 C7 119.53(16) . .
C6 C1 C7 120.59(15) . .
C3 C2 C1 120.37(16) . .
C3 C2 H2 119.8 . .
C1 C2 H2 119.8 . .
C2 C3 C4 119.27(14) . .
C2 C3 C8 121.54(15) . .
C4 C3 C8 119.14(15) . .
C5 C4 C3 120.97(16) . .
C5 C4 H4 119.5 . .
C3 C4 H4 119.5 . .
C4 C5 C6 119.54(16) . .
C4 C5 C9 118.78(15) . .
C6 C5 C9 121.67(14) . .
C5 C6 C1 119.97(14) . .
C5 C6 H6 120.0 . .
C1 C6 H6 120.0 . .
O2 C7 O1 121.54(15) . .
O2 C7 C1 120.02(15) . .
O1 C7 C1 118.43(14) . .
O4 C8 O3 124.50(15) . .
O4 C8 C3 118.25(16) . .
O3 C8 C3 117.24(15) . .
O4 C8 Ca2 102.27(11) . 1_655
O3 C8 Ca2 37.82(9) . 1_655
C3 C8 Ca2 127.23(12) . 1_655
O5 C9 O6 121.77(15) . .
O5 C9 C5 117.69(15) . .
O6 C9 C5 120.53(15) . .
O5 C9 Ca2 57.75(9) . 4
O6 C9 Ca2 64.94(9) . 4
C5 C9 Ca2 168.54(14) . 4
N1 C10 C11 121.22(19) . .
N1 C10 H10 119.4 . .
C11 C10 H10 119.4 . .
N2 C11 C10 122.39(18) . .
N2 C11 H11 118.8 . .
C10 C11 H11 118.8 . .
N2 C12 C13 121.78(19) . .
N2 C12 H12 119.1 . .
C13 C12 H12 119.1 . .
N1 C13 C12 121.32(17) . .
N1 C13 C14 116.63(15) . .
C12 C13 C14 122.01(17) . .
O8 C14 O7 124.06(17) . .
O8 C14 C13 120.15(16) . .
O7 C14 C13 115.78(16) . .
O8 C14 Ca1 70.26(10) . 4
O7 C14 Ca1 53.81(9) . 4
C13 C14 Ca1 169.45(13) . 4
Ca1 O1W H1WA 114.5(16) . .
Ca1 O1W H1WB 110.8(19) . .
H1WA O1W H1WB 107(3) . .
Ca1 O2W H2WA 114.9(16) . .
Ca1 O2W H2WB 133.0(16) . .
H2WA O2W H2WB 101(2) . .
Ca2 O3W H3WA 105(3) . .
Ca2 O3W H3WB 125.0(17) . .
H3WA O3W H3WB 112(3) . .

loop_
_geom_bond_atom_site_label_1
_geom_bond_atom_site_label_2
_geom_bond_distance
_geom_bond_site_symmetry_2
Ca1 O4 2.2970(14) 4_654
Ca1 O6 2.4102(14) 4_554
Ca1 O7 2.4135(13) 4_554
Ca1 O2 2.4625(12) .
Ca1 O1W 2.4775(16) .
Ca1 O2W 2.5186(15) .
Ca1 O1 2.5858(11) .
Ca1 O8 2.7718(14) 4_554
Ca2 O3 2.3002(14) 1_455
Ca2 O1 2.3227(13) .
Ca2 O3W 2.3664(17) .
Ca2 O7 2.3948(14) .
Ca2 O5 2.3966(14) 4_554
Ca2 O6 2.5530(12) 4_554
Ca2 N1 2.5959(16) .
O1 C7 1.269(2) .
O2 C7 1.2469(19) .
O3 C8 1.273(2) .
O3 Ca2 2.3001(14) 1_655
O4 C8 1.238(2) .
O4 Ca1 2.2970(14) 4_655
O5 C9 1.242(2) .
O5 Ca2 2.3966(14) 4
O6 C9 1.270(2) .
O6 Ca1 2.4101(14) 4
O6 Ca2 2.5530(12) 4
O7 C14 1.260(2) .
O7 Ca1 2.4135(13) 4
O8 C14 1.241(2) .
O8 Ca1 2.7718(14) 4
N1 C10 1.333(2) .
N1 C13 1.336(2) .
N2 C11 1.321(3) .
N2 C12 1.332(3) .
C1 C2 1.393(2) .
C1 C6 1.397(2) .
C1 C7 1.497(2) .
C2 C3 1.388(2) .
C2 H2 0.9300 .
C3 C4 1.392(2) .
C3 C8 1.495(2) .
C4 C5 1.388(2) .
C4 H4 0.9300 .
C5 C6 1.390(2) .
C5 C9 1.494(2) .
C6 H6 0.9300 .
C8 Ca2 3.1694(17) 1_655
C9 Ca2 2.8170(16) 4
C10 C11 1.383(3) .
C10 H10 0.9300 .
C11 H11 0.9300 .
C12 C13 1.385(2) .
C12 H12 0.9300 .
C13 C14 1.510(2) .
C14 Ca1 2.9329(18) 4
O1W H1WA 0.933(10) .
O1W H1WB 0.937(10) .
O2W H2WA 0.945(9) .
O2W H2WB 0.936(10) .
O3W H3WA 0.935(10) .
O3W H3WB 0.936(9) .
